data_8102695
loop_
_publ_author_name
'Chun-Yan Liu'
'Fu-An Sun'
'Ming-Yang He'

_publ_section_title
;
 Crystal structure of
 1,1,3,3-tetramethyl-2-(1,3-dimethylimidazolidin-2-yl)guanidinium
 chloride, (C10H24N5)Cl
;
_journal_issue 2
_journal_name_full 'Zeitschrift f\"ur Kristallographie - New Crystal Structures'
_journal_page_first 327
_journal_volume 225
_journal_year 2010
_chemical_formula_moiety 'C10 H24 N5, Cl'
_chemical_formula_sum 'C10 H24 Cl N5'
_chemical_formula_weight 249.79
_space_group_IT_number 14
_symmetry_cell_setting monoclinic
_symmetry_space_group_name_Hall '-P 2yn'
_symmetry_space_group_name_H-M 'P 1 21/n 1'
_atom_sites_solution_hydrogens geom
_atom_sites_solution_primary direct
_atom_sites_solution_secondary difmap
_audit_creation_method SHELXL-97
_cell_angle_alpha 90.00
_cell_angle_beta 97.634(3)
_cell_angle_gamma 90.00
_cell_formula_units_Z 4
_cell_length_a 12.0491(16)
_cell_length_b 6.7268(9)
_cell_length_c 16.947(2)
_cell_measurement_reflns_used 3621
_cell_measurement_temperature 296(2)
_cell_measurement_theta_max 29.31
_cell_measurement_theta_min 2.22
_cell_volume 1361.4(3)
_computing_cell_refinement 'Bruker SAINT'
_computing_data_collection 'Bruker APEX2'
_computing_data_reduction 'Bruker SAINT'
_computing_molecular_graphics 'Bruker SHELXTL'
_computing_publication_material 'Bruker SHELXTL'
_computing_structure_refinement 'SHELXL-97 (Sheldrick, 2008)'
_computing_structure_solution 'SHELXS-97 (Sheldrick, 2008)'
_diffrn_ambient_temperature 296(2)
_diffrn_measured_fraction_theta_full 1.000
_diffrn_measured_fraction_theta_max 1.000
_diffrn_measurement_device_type 'Bruker APEX-II CCD'
_diffrn_measurement_method '\f and \w scans'
_diffrn_radiation_monochromator graphite
_diffrn_radiation_source 'fine-focus sealed tube'
_diffrn_radiation_type MoK\a
_diffrn_radiation_wavelength 0.71073
_diffrn_reflns_av_R_equivalents 0.1829
_diffrn_reflns_av_sigmaI/netI 0.1189
_diffrn_reflns_limit_h_max 13
_diffrn_reflns_limit_h_min -14
_diffrn_reflns_limit_k_max 6
_diffrn_reflns_limit_k_min -8
_diffrn_reflns_limit_l_max 20
_diffrn_reflns_limit_l_min -20
_diffrn_reflns_number 7893
_diffrn_reflns_theta_full 26.00
_diffrn_reflns_theta_max 26.00
_diffrn_reflns_theta_min 1.96
_exptl_absorpt_coefficient_mu 0.266
_exptl_absorpt_correction_T_max 0.9688
_exptl_absorpt_correction_T_min 0.9292
_exptl_absorpt_correction_type multi-scan
_exptl_absorpt_process_details SADABS
_exptl_crystal_colour COLORLESS
_exptl_crystal_density_diffrn 1.219
_exptl_crystal_density_method 'not measured'
_exptl_crystal_description BLOCK
_exptl_crystal_F_000 544
_exptl_crystal_size_max 0.28
_exptl_crystal_size_mid 0.23
_exptl_crystal_size_min 0.12
_refine_diff_density_max 0.366
_refine_diff_density_min -0.759
_refine_diff_density_rms 0.072
_refine_ls_extinction_coef 0.031(6)
_refine_ls_extinction_expression Fc^*^=kFc[1+0.001xFc^2^\l^3^/sin(2\q)]^-1/4^
_refine_ls_extinction_method SHELXL
_refine_ls_goodness_of_fit_ref 1.039
_refine_ls_hydrogen_treatment constr
_refine_ls_matrix_type full
_refine_ls_number_parameters 152
_refine_ls_number_reflns 2675
_refine_ls_number_restraints 0
_refine_ls_restrained_S_all 1.039
_refine_ls_R_factor_all 0.0806
_refine_ls_R_factor_gt 0.0671
_refine_ls_shift/su_max 0.000
_refine_ls_shift/su_mean 0.000
_refine_ls_structure_factor_coef Fsqd
_refine_ls_weighting_details 'calc w=1/[\s^2^(Fo^2^)+(0.0954P)^2^+0.2798P] where P=(Fo^2^+2Fc^2^)/3'
_refine_ls_weighting_scheme calc
_refine_ls_wR_factor_gt 0.1870
_refine_ls_wR_factor_ref 0.2027
_reflns_number_gt 2072
_reflns_number_total 2675
_reflns_threshold_expression >2sigma(I)
_cod_data_source_file 1267-2964.cff
_cod_data_source_block I
_cod_depositor_comments
;
The following automatic conversions were performed:
'_symmetry_cell_setting' value 'Monoclinic' changed to 'monoclinic'
according to '/home/saulius/struct/CIF-dictionaries/cif_core.dic'
dictionary named 'cif_core.dic' version 2.4.1 from
2010-06-29.

'_exptl_absorpt_correction_type' value 'MULTI-SCAN' changed
to 'multi-scan' according to
'/home/saulius/struct/CIF-dictionaries/cif_core.dic' dictionary named
'cif_core.dic' version 2.4.1 from 2010-06-29.

Automatic conversion script
Id: cif_fix_enum 1555 2011-01-17 13:19:09Z saulius 
;
_cod_original_sg_symbol_H-M P2(1)/n
_cod_database_code 8102695

loop_
_symmetry_equiv_pos_as_xyz
'x, y, z'
'-x+1/2, y+1/2, -z+1/2'
'-x, -y, -z'
'x-1/2, -y-1/2, z-1/2'

loop_
_atom_site_label
_atom_site_type_symbol
_atom_site_fract_x
_atom_site_fract_y
_atom_site_fract_z
_atom_site_U_iso_or_equiv
_atom_site_adp_type
_atom_site_occupancy
_atom_site_symmetry_multiplicity
_atom_site_calc_flag
_atom_site_refinement_flags
_atom_site_disorder_assembly
_atom_site_disorder_group
C1 C 0.72180(17) 0.2203(3) 0.54329(12) 0.0297(5) Uani 1 1 d . . .
C2 C 0.92935(19) 0.2159(4) 0.56916(17) 0.0466(6) Uani 1 1 d . . .
H2A H 0.9168 0.0896 0.5928 0.070 Uiso 1 1 calc R . .
H2B H 0.9671 0.3030 0.6089 0.070 Uiso 1 1 calc R . .
H2C H 0.9747 0.1976 0.5272 0.070 Uiso 1 1 calc R . .
C3 C 0.8308(2) 0.4782(4) 0.48686(17) 0.0514(7) Uani 1 1 d . . .
H3A H 0.8615 0.4401 0.4396 0.077 Uiso 1 1 calc R . .
H3B H 0.8792 0.5739 0.5160 0.077 Uiso 1 1 calc R . .
H3C H 0.7581 0.5357 0.4723 0.077 Uiso 1 1 calc R . .
C4 C 0.7735(2) 0.1711(5) 0.68788(14) 0.0508(7) Uani 1 1 d . . .
H4A H 0.8254 0.0658 0.7039 0.076 Uiso 1 1 calc R . .
H4B H 0.7232 0.1866 0.7269 0.076 Uiso 1 1 calc R . .
H4C H 0.8139 0.2928 0.6835 0.076 Uiso 1 1 calc R . .
C5 C 0.6200(2) -0.0214(4) 0.61266(17) 0.0566(7) Uani 1 1 d . . .
H5A H 0.5667 0.0288 0.6451 0.085 Uiso 1 1 calc R . .
H5B H 0.6507 -0.1442 0.6347 0.085 Uiso 1 1 calc R . .
H5C H 0.5833 -0.0440 0.5596 0.085 Uiso 1 1 calc R . .
C6 C 0.63966(16) 0.2405(3) 0.41102(13) 0.0292(5) Uani 1 1 d . . .
H6 H 0.7031 0.3328 0.4179 0.035 Uiso 1 1 calc R . .
C7 C 0.6826(2) 0.1582(4) 0.28604(13) 0.0419(6) Uani 1 1 d . . .
H7A H 0.6642 0.0400 0.2542 0.050 Uiso 1 1 calc R . .
H7B H 0.7499 0.2180 0.2708 0.050 Uiso 1 1 calc R . .
C8 C 0.5859(2) 0.3047(4) 0.27745(14) 0.0449(6) Uani 1 1 d . . .
H8A H 0.6013 0.4179 0.2452 0.054 Uiso 1 1 calc R . .
H8B H 0.5168 0.2419 0.2540 0.054 Uiso 1 1 calc R . .
C9 C 0.5065(2) 0.5193(4) 0.38030(16) 0.0517(7) Uani 1 1 d . . .
H9A H 0.4321 0.4675 0.3792 0.078 Uiso 1 1 calc R . .
H9B H 0.5058 0.6264 0.3428 0.078 Uiso 1 1 calc R . .
H9C H 0.5328 0.5675 0.4328 0.078 Uiso 1 1 calc R . .
C10 C 0.7707(3) -0.0425(4) 0.40416(17) 0.0545(7) Uani 1 1 d . . .
H10A H 0.8466 -0.0039 0.4009 0.082 Uiso 1 1 calc R . .
H10B H 0.7540 -0.1631 0.3746 0.082 Uiso 1 1 calc R . .
H10C H 0.7611 -0.0639 0.4589 0.082 Uiso 1 1 calc R . .
Cl1 Cl 0.48752(7) 0.78948(11) 0.18027(5) 0.0657(3) Uani 1 1 d . . .
N1 N 0.63231(14) 0.2431(3) 0.48840(11) 0.0342(5) Uani 1 1 d . . .
H1 H 0.5708 0.2944 0.4994 0.051 Uiso 1 1 d R . .
N2 N 0.82131(15) 0.3038(3) 0.53629(12) 0.0361(5) Uani 1 1 d . . .
N3 N 0.70943(16) 0.1225(3) 0.61063(11) 0.0376(5) Uani 1 1 d . . .
N5 N 0.58020(16) 0.3634(3) 0.35944(11) 0.0409(5) Uani 1 1 d . . .
N6 N 0.69594(16) 0.1125(3) 0.37126(11) 0.0378(5) Uani 1 1 d . . .

loop_
_atom_site_aniso_label
_atom_site_aniso_U_11
_atom_site_aniso_U_22
_atom_site_aniso_U_33
_atom_site_aniso_U_23
_atom_site_aniso_U_13
_atom_site_aniso_U_12
C1 0.0339(10) 0.0278(10) 0.0276(10) 0.0016(8) 0.0053(8) 0.0039(8)
C2 0.0335(11) 0.0517(14) 0.0535(15) 0.0081(12) 0.0015(10) -0.0017(10)
C3 0.0571(15) 0.0417(13) 0.0540(15) 0.0153(12) 0.0026(12) -0.0159(12)
C4 0.0576(15) 0.0655(17) 0.0276(12) 0.0020(12) -0.0008(10) -0.0038(13)
C5 0.0595(15) 0.0603(16) 0.0498(15) 0.0178(13) 0.0063(12) -0.0221(13)
C6 0.0266(9) 0.0306(10) 0.0306(11) 0.0037(8) 0.0049(8) -0.0031(8)
C7 0.0535(13) 0.0474(13) 0.0256(11) 0.0011(10) 0.0085(9) 0.0048(11)
C8 0.0518(13) 0.0548(14) 0.0276(11) 0.0083(11) 0.0037(9) 0.0063(12)
C9 0.0564(14) 0.0546(15) 0.0440(14) 0.0042(12) 0.0058(11) 0.0227(13)
C10 0.0774(18) 0.0427(13) 0.0427(13) 0.0022(12) 0.0048(12) 0.0243(14)
Cl1 0.0837(6) 0.0516(5) 0.0617(5) 0.0102(3) 0.0093(4) -0.0026(4)
N1 0.0297(9) 0.0457(10) 0.0276(9) 0.0039(8) 0.0049(7) 0.0052(7)
N2 0.0331(9) 0.0347(9) 0.0396(10) 0.0091(8) 0.0010(7) -0.0046(8)
N3 0.0395(10) 0.0448(11) 0.0276(10) 0.0073(8) 0.0009(7) -0.0079(8)
N5 0.0440(10) 0.0499(11) 0.0281(10) 0.0066(9) 0.0026(8) 0.0162(9)
N6 0.0481(11) 0.0365(10) 0.0298(10) 0.0049(8) 0.0086(8) 0.0092(8)

loop_
_atom_type_symbol
_atom_type_description
_atom_type_scat_dispersion_real
_atom_type_scat_dispersion_imag
_atom_type_scat_source
C C 0.0033 0.0016 'International Tables Vol C Tables 4.2.6.8 and 6.1.1.4'
H H 0.0000 0.0000 'International Tables Vol C Tables 4.2.6.8 and 6.1.1.4'
N N 0.0061 0.0033 'International Tables Vol C Tables 4.2.6.8 and 6.1.1.4'
Cl Cl 0.1484 0.1585 'International Tables Vol C Tables 4.2.6.8 and 6.1.1.4'

loop_
_geom_angle_atom_site_label_1
_geom_angle_atom_site_label_2
_geom_angle_atom_site_label_3
_geom_angle
_geom_angle_site_symmetry_1
_geom_angle_site_symmetry_3
_geom_angle_publ_flag
N1 C1 N3 118.54(19) . . ?
N1 C1 N2 122.51(19) . . ?
N3 C1 N2 118.76(19) . . ?
N2 C2 H2A 109.5 . . ?
N2 C2 H2B 109.5 . . ?
H2A C2 H2B 109.5 . . ?
N2 C2 H2C 109.5 . . ?
H2A C2 H2C 109.5 . . ?
H2B C2 H2C 109.5 . . ?
N2 C3 H3A 109.5 . . ?
N2 C3 H3B 109.5 . . ?
H3A C3 H3B 109.5 . . ?
N2 C3 H3C 109.5 . . ?
H3A C3 H3C 109.5 . . ?
H3B C3 H3C 109.5 . . ?
N3 C4 H4A 109.5 . . ?
N3 C4 H4B 109.5 . . ?
H4A C4 H4B 109.5 . . ?
N3 C4 H4C 109.5 . . ?
H4A C4 H4C 109.5 . . ?
H4B C4 H4C 109.5 . . ?
N3 C5 H5A 109.5 . . ?
N3 C5 H5B 109.5 . . ?
H5A C5 H5B 109.5 . . ?
N3 C5 H5C 109.5 . . ?
H5A C5 H5C 109.5 . . ?
H5B C5 H5C 109.5 . . ?
N1 C6 N6 127.89(19) . . ?
N1 C6 N5 122.45(19) . . ?
N6 C6 N5 109.43(19) . . ?
N1 C6 H6 91.6 . . ?
N6 C6 H6 91.6 . . ?
N5 C6 H6 91.6 . . ?
N6 C7 C8 102.31(18) . . ?
N6 C7 H7A 111.3 . . ?
C8 C7 H7A 111.3 . . ?
N6 C7 H7B 111.3 . . ?
C8 C7 H7B 111.3 . . ?
H7A C7 H7B 109.2 . . ?
N5 C8 C7 102.57(19) . . ?
N5 C8 H8A 111.3 . . ?
C7 C8 H8A 111.3 . . ?
N5 C8 H8B 111.3 . . ?
C7 C8 H8B 111.3 . . ?
H8A C8 H8B 109.2 . . ?
N5 C9 H9A 109.5 . . ?
N5 C9 H9B 109.5 . . ?
H9A C9 H9B 109.5 . . ?
N5 C9 H9C 109.5 . . ?
H9A C9 H9C 109.5 . . ?
H9B C9 H9C 109.5 . . ?
N6 C10 H10A 109.5 . . ?
N6 C10 H10B 109.5 . . ?
H10A C10 H10B 109.5 . . ?
N6 C10 H10C 109.5 . . ?
H10A C10 H10C 109.5 . . ?
H10B C10 H10C 109.5 . . ?
C6 N1 C1 122.22(18) . . ?
C6 N1 H1 113.1 . . ?
C1 N1 H1 122.3 . . ?
C1 N2 C3 121.85(19) . . ?
C1 N2 C2 123.63(19) . . ?
C3 N2 C2 114.13(19) . . ?
C1 N3 C5 120.87(19) . . ?
C1 N3 C4 123.0(2) . . ?
C5 N3 C4 115.6(2) . . ?
C6 N5 C9 125.45(19) . . ?
C6 N5 C8 111.50(19) . . ?
C9 N5 C8 122.55(19) . . ?
C6 N6 C10 127.3(2) . . ?
C6 N6 C7 111.50(18) . . ?
C10 N6 C7 121.0(2) . . ?

loop_
_geom_bond_atom_site_label_1
_geom_bond_atom_site_label_2
_geom_bond_distance
_geom_bond_site_symmetry_2
_geom_bond_publ_flag
C1 N1 1.336(3) . ?
C1 N3 1.342(3) . ?
C1 N2 1.344(3) . ?
C2 N2 1.471(3) . ?
C2 H2A 0.9600 . ?
C2 H2B 0.9600 . ?
C2 H2C 0.9600 . ?
C3 N2 1.455(3) . ?
C3 H3A 0.9600 . ?
C3 H3B 0.9600 . ?
C3 H3C 0.9600 . ?
C4 N3 1.466(3) . ?
C4 H4A 0.9600 . ?
C4 H4B 0.9600 . ?
C4 H4C 0.9600 . ?
C5 N3 1.453(3) . ?
C5 H5A 0.9600 . ?
C5 H5B 0.9600 . ?
C5 H5C 0.9600 . ?
C6 N1 1.326(3) . ?
C6 N6 1.333(3) . ?
C6 N5 1.340(3) . ?
C6 H6 0.9800 . ?
C7 N6 1.464(3) . ?
C7 C8 1.518(3) . ?
C7 H7A 0.9700 . ?
C7 H7B 0.9700 . ?
C8 N5 1.455(3) . ?
C8 H8A 0.9700 . ?
C8 H8B 0.9700 . ?
C9 N5 1.448(3) . ?
C9 H9A 0.9600 . ?
C9 H9B 0.9600 . ?
C9 H9C 0.9600 . ?
C10 N6 1.441(3) . ?
C10 H10A 0.9600 . ?
C10 H10B 0.9600 . ?
C10 H10C 0.9600 . ?
N1 H1 0.8603 . ?

loop_
_geom_torsion_atom_site_label_1
_geom_torsion_atom_site_label_2
_geom_torsion_atom_site_label_3
_geom_torsion_atom_site_label_4
_geom_torsion
_geom_torsion_site_symmetry_1
_geom_torsion_site_symmetry_2
_geom_torsion_site_symmetry_3
_geom_torsion_site_symmetry_4
_geom_torsion_publ_flag
N6 C7 C8 N5 15.6(3) . . . . ?
N6 C6 N1 C1 45.6(3) . . . . ?
N5 C6 N1 C1 -140.6(2) . . . . ?
N3 C1 N1 C6 -145.0(2) . . . . ?
N2 C1 N1 C6 40.1(3) . . . . ?
N1 C1 N2 C3 23.0(3) . . . . ?
N3 C1 N2 C3 -151.9(2) . . . . ?
N1 C1 N2 C2 -149.4(2) . . . . ?
N3 C1 N2 C2 35.7(3) . . . . ?
N1 C1 N3 C5 24.8(3) . . . . ?
N2 C1 N3 C5 -160.1(2) . . . . ?
N1 C1 N3 C4 -146.8(2) . . . . ?
N2 C1 N3 C4 28.3(3) . . . . ?
N1 C6 N5 C9 3.6(4) . . . . ?
N6 C6 N5 C9 178.4(2) . . . . ?
N1 C6 N5 C8 -168.5(2) . . . . ?
N6 C6 N5 C8 6.4(3) . . . . ?
C7 C8 N5 C6 -14.3(3) . . . . ?
C7 C8 N5 C9 173.4(2) . . . . ?
N1 C6 N6 C10 -6.3(4) . . . . ?
N5 C6 N6 C10 179.2(2) . . . . ?
N1 C6 N6 C7 179.5(2) . . . . ?
N5 C6 N6 C7 5.0(3) . . . . ?
C8 C7 N6 C6 -13.4(3) . . . . ?
C8 C7 N6 C10 172.0(2) . . . . ?

loop_
_cod_related_entry_id
_cod_related_entry_database
_cod_related_entry_code
1 ChemSpider 9359342
